data_4067730
loop_
_publ_author_name
'Wallner, Andreas'
'Hlina, Johann'
'Konopa, Tina'
'Wagner, Harald'
'Baumgartner, Judith'
'Marschner, Christoph'
'Fl\"orke, Ulrich'

_publ_section_title
;
 Cyclic and Bicyclic Methylpolysilanes and Some Oligosilanylene-Bridged
 Derivatives
;
_journal_issue 12
_journal_name_full Organometallics
_journal_page_first 2660
_journal_paper_doi 10.1021/om901104h
_journal_volume 29
_journal_year 2010
_chemical_formula_sum 'C28 H84 Si13'
_chemical_formula_weight 786.12
_chemical_name_systematic
; 
 ? 
;
_space_group_IT_number 14
_symmetry_cell_setting monoclinic
_symmetry_space_group_name_Hall '-P 2yn'
_symmetry_space_group_name_H-M 'P 1 21/n 1'
_atom_sites_solution_hydrogens geom
_atom_sites_solution_primary direct
_atom_sites_solution_secondary difmap
_audit_creation_method SHELXL-97
_cell_angle_alpha 90.00
_cell_angle_beta 94.52(3)
_cell_angle_gamma 90.00
_cell_formula_units_Z 4
_cell_length_a 9.7399(19)
_cell_length_b 31.897(6)
_cell_length_c 16.617(3)
_cell_measurement_reflns_used 7479
_cell_measurement_temperature 100(2)
_cell_measurement_theta_max 52.274
_cell_measurement_theta_min 4.544
_cell_volume 5146.4(17)
_computing_cell_refinement 'Bruker XSCANS'
_computing_data_collection 'Bruker XSCANS'
_computing_data_reduction 'Bruker SHELXTL'
_computing_molecular_graphics 'Bruker SHELXTL'
_computing_publication_material 'Bruker SHELXTL'
_computing_structure_refinement 'SHELXL-97 (Sheldrick, 1997)'
_computing_structure_solution 'SHELXS-97 (Sheldrick, 1990)'
_diffrn_ambient_temperature 100(2)
_diffrn_measured_fraction_theta_full 0.997
_diffrn_measured_fraction_theta_max 0.997
_diffrn_measurement_device_type 'SMART APEX'
_diffrn_measurement_method '\w scans'
_diffrn_radiation_monochromator graphite
_diffrn_radiation_source 'fine-focus sealed tube'
_diffrn_radiation_type MoK\a
_diffrn_radiation_wavelength 0.71073
_diffrn_reflns_av_R_equivalents 0.0686
_diffrn_reflns_av_sigmaI/netI 0.0652
_diffrn_reflns_limit_h_max 12
_diffrn_reflns_limit_h_min -12
_diffrn_reflns_limit_k_max 39
_diffrn_reflns_limit_k_min -39
_diffrn_reflns_limit_l_max 20
_diffrn_reflns_limit_l_min -20
_diffrn_reflns_number 40646
_diffrn_reflns_theta_full 26.38
_diffrn_reflns_theta_max 26.38
_diffrn_reflns_theta_min 1.28
_exptl_absorpt_coefficient_mu 0.342
_exptl_absorpt_correction_T_max 0.9193
_exptl_absorpt_correction_T_min 0.8752
_exptl_absorpt_correction_type multi-scan
_exptl_absorpt_process_details SADABS
_exptl_crystal_colour colorless
_exptl_crystal_density_diffrn 1.015
_exptl_crystal_density_method 'not measured'
_exptl_crystal_description plates
_exptl_crystal_F_000 1736
_exptl_crystal_size_max 0.40
_exptl_crystal_size_mid 0.30
_exptl_crystal_size_min 0.25
_refine_diff_density_max 0.536
_refine_diff_density_min -0.306
_refine_diff_density_rms 0.069
_refine_ls_extinction_method none
_refine_ls_goodness_of_fit_ref 1.075
_refine_ls_hydrogen_treatment constr
_refine_ls_matrix_type full
_refine_ls_number_parameters 398
_refine_ls_number_reflns 10494
_refine_ls_number_restraints 0
_refine_ls_restrained_S_all 1.075
_refine_ls_R_factor_all 0.0780
_refine_ls_R_factor_gt 0.0542
_refine_ls_shift/su_max 0.001
_refine_ls_shift/su_mean 0.000
_refine_ls_structure_factor_coef Fsqd
_refine_ls_weighting_details 'calc w=1/[\s^2^(Fo^2^)+(0.0485P)^2^+0.2919P] where P=(Fo^2^+2Fc^2^)/3'
_refine_ls_weighting_scheme calc
_refine_ls_wR_factor_gt 0.1044
_refine_ls_wR_factor_ref 0.1115
_reflns_number_gt 8023
_reflns_number_total 10494
_reflns_threshold_expression >2sigma(I)
_cod_data_source_file om901104h_si_002.cif
_cod_data_source_block 5_616j
_cod_depositor_comments
;
The following automatic conversions were performed:

'_symmetry_cell_setting' value 'Monoclinic' changed to 'monoclinic'
according to /home/saulius/struct/CIF-dictionaries/cif_core.dic
dictionary named 'cif_core.dic' version 2.4.1 from 2010-06-29.

Automatic conversion script
Id: cif_fix_values 1715 2011-07-08 13:25:40Z adriana 
;
_cod_original_cell_volume 5146.3(18)
_cod_original_sg_symbol_H-M P2(1)/n
_cod_database_code 4067730

loop_
_symmetry_equiv_pos_as_xyz
'x, y, z'
'-x+1/2, y+1/2, -z+1/2'
'-x, -y, -z'
'x-1/2, -y-1/2, z-1/2'

loop_
_atom_site_label
_atom_site_type_symbol
_atom_site_fract_x
_atom_site_fract_y
_atom_site_fract_z
_atom_site_U_iso_or_equiv
_atom_site_adp_type
_atom_site_occupancy
_atom_site_symmetry_multiplicity
_atom_site_calc_flag
_atom_site_refinement_flags
Si1 Si 0.78961(9) 0.31465(2) 0.51951(5) 0.02665(19) Uani 1 1 d .
Si2 Si 0.84319(8) 0.26189(2) 0.61821(4) 0.01813(17) Uani 1 1 d .
Si3 Si 0.74577(8) 0.20080(2) 0.55290(4) 0.01941(17) Uani 1 1 d .
Si4 Si 0.80094(7) 0.12918(2) 0.58198(4) 0.01657(16) Uani 1 1 d .
Si5 Si 0.75960(7) 0.11594(2) 0.71857(4) 0.01760(17) Uani 1 1 d .
Si6 Si 0.74071(7) 0.05038(2) 0.78590(4) 0.01711(16) Uani 1 1 d .
Si7 Si 0.51065(8) 0.02703(3) 0.78332(5) 0.02265(18) Uani 1 1 d .
Si8 Si 1.08402(8) 0.26710(2) 0.64686(4) 0.02091(18) Uani 1 1 d .
Si9 Si 0.74078(9) 0.28464(3) 0.73517(5) 0.0302(2) Uani 1 1 d .
Si10 Si 1.02819(8) 0.11271(2) 0.55232(4) 0.02116(17) Uani 1 1 d .
Si11 Si 0.66121(8) 0.08875(2) 0.48833(4) 0.02160(18) Uani 1 1 d .
Si12 Si 0.88302(8) -0.00713(2) 0.76001(4) 0.02019(17) Uani 1 1 d .
Si13 Si 0.80398(8) 0.06672(2) 0.92265(4) 0.02216(18) Uani 1 1 d .
C1 C 0.6069(3) 0.31179(9) 0.47334(19) 0.0363(8) Uani 1 1 d .
H1A H 0.5910 0.3343 0.4335 0.054 Uiso 1 1 calc R
H1B H 0.5432 0.3150 0.5157 0.054 Uiso 1 1 calc R
H1C H 0.5913 0.2846 0.4468 0.054 Uiso 1 1 calc R
C2 C 0.8094(4) 0.36876(9) 0.5633(2) 0.0409(8) Uani 1 1 d .
H2A H 0.9031 0.3722 0.5885 0.061 Uiso 1 1 calc R
H2B H 0.7430 0.3728 0.6039 0.061 Uiso 1 1 calc R
H2C H 0.7925 0.3896 0.5202 0.061 Uiso 1 1 calc R
C3 C 0.9072(3) 0.31174(10) 0.43572(18) 0.0380(8) Uani 1 1 d .
H3A H 0.8822 0.3336 0.3958 0.057 Uiso 1 1 calc R
H3B H 0.8983 0.2842 0.4098 0.057 Uiso 1 1 calc R
H3C H 1.0026 0.3159 0.4577 0.057 Uiso 1 1 calc R
C4 C 0.5540(3) 0.20770(10) 0.5568(2) 0.0385(8) Uani 1 1 d .
H4A H 0.5281 0.2363 0.5406 0.058 Uiso 1 1 calc R
H4B H 0.5289 0.2026 0.6119 0.058 Uiso 1 1 calc R
H4C H 0.5054 0.1877 0.5199 0.058 Uiso 1 1 calc R
C5 C 0.7776(4) 0.20611(9) 0.44280(17) 0.0402(9) Uani 1 1 d .
H5A H 0.7374 0.1820 0.4128 0.060 Uiso 1 1 calc R
H5B H 0.8770 0.2070 0.4372 0.060 Uiso 1 1 calc R
H5C H 0.7349 0.2320 0.4212 0.060 Uiso 1 1 calc R
C6 C 0.5923(3) 0.14265(9) 0.73695(16) 0.0264(7) Uani 1 1 d .
H6A H 0.5768 0.1409 0.7944 0.040 Uiso 1 1 calc R
H6B H 0.5164 0.1288 0.7051 0.040 Uiso 1 1 calc R
H6C H 0.5967 0.1722 0.7209 0.040 Uiso 1 1 calc R
C7 C 0.9040(3) 0.14659(9) 0.77353(16) 0.0262(7) Uani 1 1 d .
H7A H 0.9125 0.1739 0.7476 0.039 Uiso 1 1 calc R
H7B H 0.9906 0.1311 0.7717 0.039 Uiso 1 1 calc R
H7C H 0.8840 0.1506 0.8299 0.039 Uiso 1 1 calc R
C8 C 0.4260(3) 0.02678(10) 0.67822(17) 0.0296(7) Uani 1 1 d .
H8A H 0.4717 0.0062 0.6456 0.044 Uiso 1 1 calc R
H8B H 0.4332 0.0547 0.6543 0.044 Uiso 1 1 calc R
H8C H 0.3286 0.0193 0.6797 0.044 Uiso 1 1 calc R
C9 C 0.4069(3) 0.06072(10) 0.84832(18) 0.0332(7) Uani 1 1 d .
H9A H 0.3979 0.0889 0.8250 0.050 Uiso 1 1 calc R
H9B H 0.4534 0.0625 0.9027 0.050 Uiso 1 1 calc R
H9C H 0.3153 0.0484 0.8512 0.050 Uiso 1 1 calc R
C10 C 0.5039(3) -0.02791(9) 0.82270(18) 0.0324(7) Uani 1 1 d .
H10A H 0.4077 -0.0371 0.8216 0.049 Uiso 1 1 calc R
H10B H 0.5455 -0.0288 0.8783 0.049 Uiso 1 1 calc R
H10C H 0.5548 -0.0465 0.7888 0.049 Uiso 1 1 calc R
C11 C 1.1377(3) 0.32335(9) 0.65636(18) 0.0314(7) Uani 1 1 d .
H11A H 1.2370 0.3249 0.6711 0.047 Uiso 1 1 calc R
H11B H 1.0880 0.3369 0.6983 0.047 Uiso 1 1 calc R
H11C H 1.1162 0.3377 0.6047 0.047 Uiso 1 1 calc R
C12 C 1.1812(3) 0.24419(10) 0.56479(18) 0.0334(7) Uani 1 1 d .
H12A H 1.1458 0.2559 0.5127 0.050 Uiso 1 1 calc R
H12B H 1.1695 0.2137 0.5640 0.050 Uiso 1 1 calc R
H12C H 1.2792 0.2510 0.5747 0.050 Uiso 1 1 calc R
C13 C 1.1432(3) 0.24152(9) 0.74501(16) 0.0296(7) Uani 1 1 d .
H13A H 1.1222 0.2115 0.7420 0.044 Uiso 1 1 calc R
H13B H 1.0956 0.2543 0.7887 0.044 Uiso 1 1 calc R
H13C H 1.2428 0.2454 0.7556 0.044 Uiso 1 1 calc R
C14 C 0.8328(4) 0.33238(10) 0.77760(19) 0.0404(8) Uani 1 1 d .
H14A H 0.7822 0.3441 0.8211 0.061 Uiso 1 1 calc R
H14B H 0.8383 0.3533 0.7349 0.061 Uiso 1 1 calc R
H14C H 0.9260 0.3246 0.7990 0.061 Uiso 1 1 calc R
C15 C 0.5561(4) 0.29931(15) 0.7114(2) 0.0706(14) Uani 1 1 d .
H15A H 0.5048 0.2749 0.6894 0.106 Uiso 1 1 calc R
H15B H 0.5500 0.3220 0.6716 0.106 Uiso 1 1 calc R
H15C H 0.5166 0.3087 0.7608 0.106 Uiso 1 1 calc R
C16 C 0.7493(4) 0.24630(11) 0.8205(2) 0.0515(10) Uani 1 1 d .
H16A H 0.8450 0.2375 0.8330 0.077 Uiso 1 1 calc R
H16B H 0.6926 0.2218 0.8050 0.077 Uiso 1 1 calc R
H16C H 0.7148 0.2595 0.8681 0.077 Uiso 1 1 calc R
C17 C 1.0756(3) 0.13959(10) 0.45782(17) 0.0305(7) Uani 1 1 d .
H17A H 1.0825 0.1699 0.4673 0.046 Uiso 1 1 calc R
H17B H 1.0046 0.1340 0.4140 0.046 Uiso 1 1 calc R
H17C H 1.1644 0.1289 0.4429 0.046 Uiso 1 1 calc R
C18 C 1.1612(3) 0.12639(9) 0.63588(17) 0.0293(7) Uani 1 1 d .
H18A H 1.2533 0.1239 0.6164 0.044 Uiso 1 1 calc R
H18B H 1.1533 0.1072 0.6813 0.044 Uiso 1 1 calc R
H18C H 1.1467 0.1553 0.6536 0.044 Uiso 1 1 calc R
C19 C 1.0452(3) 0.05531(9) 0.53169(18) 0.0316(7) Uani 1 1 d .
H19A H 1.1429 0.0480 0.5314 0.047 Uiso 1 1 calc R
H19B H 0.9978 0.0486 0.4790 0.047 Uiso 1 1 calc R
H19C H 1.0039 0.0392 0.5739 0.047 Uiso 1 1 calc R
C20 C 0.4751(3) 0.10254(10) 0.48385(19) 0.0340(7) Uani 1 1 d .
H20A H 0.4208 0.0798 0.4575 0.051 Uiso 1 1 calc R
H20B H 0.4593 0.1285 0.4529 0.051 Uiso 1 1 calc R
H20C H 0.4474 0.1066 0.5387 0.051 Uiso 1 1 calc R
C21 C 0.6805(3) 0.03298(8) 0.52204(17) 0.0274(7) Uani 1 1 d .
H21A H 0.6683 0.0312 0.5799 0.041 Uiso 1 1 calc R
H21B H 0.7725 0.0229 0.5118 0.041 Uiso 1 1 calc R
H21C H 0.6108 0.0157 0.4920 0.041 Uiso 1 1 calc R
C22 C 0.7153(3) 0.09134(10) 0.38243(16) 0.0342(8) Uani 1 1 d .
H22A H 0.8127 0.0836 0.3823 0.051 Uiso 1 1 calc R
H22B H 0.7021 0.1199 0.3616 0.051 Uiso 1 1 calc R
H22C H 0.6593 0.0718 0.3481 0.051 Uiso 1 1 calc R
C23 C 1.0620(3) 0.01014(10) 0.74360(19) 0.0338(7) Uani 1 1 d .
H23A H 1.1055 0.0218 0.7939 0.051 Uiso 1 1 calc R
H23B H 1.0588 0.0316 0.7013 0.051 Uiso 1 1 calc R
H23C H 1.1156 -0.0139 0.7270 0.051 Uiso 1 1 calc R
C24 C 0.8138(3) -0.04092(9) 0.67384(17) 0.0319(7) Uani 1 1 d .
H24A H 0.8694 -0.0665 0.6723 0.048 Uiso 1 1 calc R
H24B H 0.8180 -0.0255 0.6230 0.048 Uiso 1 1 calc R
H24C H 0.7181 -0.0484 0.6812 0.048 Uiso 1 1 calc R
C25 C 0.8999(3) -0.04266(9) 0.84963(17) 0.0296(7) Uani 1 1 d .
H25A H 0.9527 -0.0676 0.8367 0.044 Uiso 1 1 calc R
H25B H 0.8082 -0.0511 0.8638 0.044 Uiso 1 1 calc R
H25C H 0.9479 -0.0279 0.8953 0.044 Uiso 1 1 calc R
C26 C 0.9959(3) 0.07008(9) 0.93807(17) 0.0280(7) Uani 1 1 d .
H26A H 1.0223 0.0816 0.9917 0.042 Uiso 1 1 calc R
H26B H 1.0305 0.0883 0.8968 0.042 Uiso 1 1 calc R
H26C H 1.0356 0.0420 0.9338 0.042 Uiso 1 1 calc R
C27 C 0.7287(3) 0.11703(9) 0.95805(17) 0.0324(7) Uani 1 1 d .
H27A H 0.7608 0.1219 1.0147 0.049 Uiso 1 1 calc R
H27B H 0.6280 0.1151 0.9530 0.049 Uiso 1 1 calc R
H27C H 0.7581 0.1403 0.9249 0.049 Uiso 1 1 calc R
C28 C 0.7422(3) 0.02560(10) 0.99265(17) 0.0327(7) Uani 1 1 d .
H28A H 0.7732 -0.0021 0.9761 0.049 Uiso 1 1 calc R
H28B H 0.6413 0.0261 0.9904 0.049 Uiso 1 1 calc R
H28C H 0.7798 0.0314 1.0480 0.049 Uiso 1 1 calc R

loop_
_atom_site_aniso_label
_atom_site_aniso_U_11
_atom_site_aniso_U_22
_atom_site_aniso_U_33
_atom_site_aniso_U_23
_atom_site_aniso_U_13
_atom_site_aniso_U_12
Si1 0.0305(5) 0.0198(4) 0.0284(4) 0.0012(3) -0.0059(4) 0.0017(4)
Si2 0.0170(4) 0.0213(4) 0.0160(4) -0.0014(3) 0.0008(3) 0.0021(3)
Si3 0.0198(4) 0.0200(4) 0.0177(4) 0.0009(3) -0.0037(3) 0.0015(3)
Si4 0.0163(4) 0.0185(4) 0.0147(4) 0.0010(3) 0.0002(3) 0.0002(3)
Si5 0.0167(4) 0.0203(4) 0.0157(4) -0.0005(3) 0.0009(3) 0.0001(3)
Si6 0.0158(4) 0.0217(4) 0.0139(4) 0.0001(3) 0.0016(3) -0.0004(3)
Si7 0.0171(4) 0.0294(4) 0.0219(4) -0.0014(3) 0.0044(3) -0.0036(3)
Si8 0.0181(4) 0.0262(4) 0.0182(4) -0.0006(3) -0.0001(3) -0.0015(3)
Si9 0.0261(5) 0.0387(5) 0.0268(4) -0.0130(4) 0.0086(4) -0.0007(4)
Si10 0.0189(4) 0.0238(4) 0.0211(4) 0.0006(3) 0.0031(3) 0.0019(3)
Si11 0.0230(4) 0.0252(4) 0.0162(4) -0.0011(3) -0.0009(3) -0.0026(3)
Si12 0.0197(4) 0.0217(4) 0.0195(4) 0.0011(3) 0.0035(3) 0.0011(3)
Si13 0.0236(4) 0.0279(4) 0.0150(4) -0.0005(3) 0.0014(3) 0.0012(3)
C1 0.0380(19) 0.0293(17) 0.0388(19) 0.0045(14) -0.0151(15) 0.0087(15)
C2 0.050(2) 0.0208(16) 0.049(2) 0.0000(15) -0.0153(17) 0.0035(15)
C3 0.044(2) 0.0358(19) 0.0339(18) 0.0119(15) 0.0015(15) -0.0080(16)
C4 0.0200(16) 0.0332(18) 0.060(2) 0.0046(16) -0.0082(15) 0.0024(14)
C5 0.080(3) 0.0214(16) 0.0178(15) 0.0013(12) -0.0062(16) 0.0077(17)
C6 0.0255(16) 0.0305(17) 0.0235(15) -0.0014(13) 0.0042(12) 0.0075(13)
C7 0.0294(17) 0.0298(16) 0.0190(14) 0.0019(12) 0.0000(12) -0.0052(13)
C8 0.0208(15) 0.0410(18) 0.0269(16) -0.0027(14) 0.0000(13) -0.0049(14)
C9 0.0213(16) 0.045(2) 0.0339(17) -0.0088(15) 0.0082(13) -0.0043(14)
C10 0.0281(17) 0.0368(18) 0.0327(17) 0.0020(14) 0.0055(14) -0.0114(14)
C11 0.0274(17) 0.0320(17) 0.0349(17) -0.0001(14) 0.0024(14) -0.0084(14)
C12 0.0240(17) 0.0437(19) 0.0332(17) -0.0052(14) 0.0070(13) 0.0020(14)
C13 0.0257(16) 0.0366(18) 0.0251(16) 0.0010(13) -0.0068(13) -0.0042(14)
C14 0.052(2) 0.0387(19) 0.0315(18) -0.0156(15) 0.0126(16) -0.0020(17)
C15 0.031(2) 0.115(4) 0.067(3) -0.046(3) 0.0091(19) 0.019(2)
C16 0.079(3) 0.048(2) 0.0314(19) -0.0126(16) 0.0275(19) -0.015(2)
C17 0.0260(16) 0.0405(19) 0.0258(16) 0.0032(14) 0.0066(13) -0.0005(14)
C18 0.0214(16) 0.0355(17) 0.0312(17) 0.0005(14) 0.0023(13) 0.0021(13)
C19 0.0330(18) 0.0280(17) 0.0343(17) -0.0040(14) 0.0053(14) 0.0081(14)
C20 0.0237(17) 0.0372(18) 0.0393(19) -0.0017(15) -0.0093(14) -0.0025(14)
C21 0.0286(17) 0.0246(16) 0.0292(16) -0.0036(13) 0.0048(13) -0.0048(13)
C22 0.049(2) 0.0349(18) 0.0190(15) -0.0050(13) 0.0058(14) -0.0112(16)
C23 0.0224(16) 0.0397(19) 0.0404(19) 0.0071(15) 0.0091(14) 0.0033(14)
C24 0.0410(19) 0.0280(17) 0.0265(16) -0.0053(13) 0.0022(14) 0.0027(14)
C25 0.0371(18) 0.0258(16) 0.0260(16) 0.0053(13) 0.0020(13) 0.0038(14)
C26 0.0299(17) 0.0321(17) 0.0210(15) 0.0000(13) -0.0054(12) -0.0019(14)
C27 0.0386(19) 0.0363(18) 0.0226(16) -0.0069(13) 0.0040(13) 0.0044(15)
C28 0.0364(18) 0.044(2) 0.0182(15) 0.0032(13) 0.0051(13) 0.0001(15)

loop_
_atom_type_symbol
_atom_type_description
_atom_type_scat_dispersion_real
_atom_type_scat_dispersion_imag
_atom_type_scat_source
C C 0.0033 0.0016 'International Tables Vol C Tables 4.2.6.8 and 6.1.1.4'
H H 0.0000 0.0000 'International Tables Vol C Tables 4.2.6.8 and 6.1.1.4'
Si Si 0.0817 0.0704 'International Tables Vol C Tables 4.2.6.8 and 6.1.1.4'

loop_
_geom_angle_atom_site_label_1
_geom_angle_atom_site_label_2
_geom_angle_atom_site_label_3
_geom_angle
C3 Si1 C2 106.45(15)
C3 Si1 C1 107.95(15)
C2 Si1 C1 105.50(14)
C3 Si1 Si2 111.32(10)
C2 Si1 Si2 111.92(11)
C1 Si1 Si2 113.28(11)
Si8 Si2 Si9 106.79(5)
Si8 Si2 Si1 104.44(4)
Si9 Si2 Si1 105.39(4)
Si8 Si2 Si3 120.09(4)
Si9 Si2 Si3 116.41(4)
Si1 Si2 Si3 101.89(4)
C4 Si3 C5 105.15(16)
C4 Si3 Si4 108.19(10)
C5 Si3 Si4 103.32(10)
C4 Si3 Si2 104.37(11)
C5 Si3 Si2 106.11(10)
Si4 Si3 Si2 127.82(4)
Si10 Si4 Si11 103.95(4)
Si10 Si4 Si5 113.07(5)
Si11 Si4 Si5 113.55(4)
Si10 Si4 Si3 111.71(4)
Si11 Si4 Si3 106.24(4)
Si5 Si4 Si3 108.13(4)
C6 Si5 C7 107.96(13)
C6 Si5 Si4 106.77(9)
C7 Si5 Si4 101.20(9)
C6 Si5 Si6 102.74(10)
C7 Si5 Si6 108.00(9)
Si4 Si5 Si6 129.01(4)
Si7 Si6 Si12 108.80(4)
Si7 Si6 Si13 105.21(5)
Si12 Si6 Si13 103.54(4)
Si7 Si6 Si5 112.12(4)
Si12 Si6 Si5 121.87(4)
Si13 Si6 Si5 103.50(4)
C8 Si7 C10 107.27(14)
C8 Si7 C9 108.80(14)
C10 Si7 C9 107.42(14)
C8 Si7 Si6 111.50(10)
C10 Si7 Si6 110.40(10)
C9 Si7 Si6 111.29(10)
C12 Si8 C11 106.39(14)
C12 Si8 C13 109.03(14)
C11 Si8 C13 106.22(14)
C12 Si8 Si2 112.16(10)
C11 Si8 Si2 110.54(10)
C13 Si8 Si2 112.17(10)
C16 Si9 C15 108.0(2)
C16 Si9 C14 104.76(16)
C15 Si9 C14 107.41(18)
C16 Si9 Si2 115.18(11)
C15 Si9 Si2 111.33(12)
C14 Si9 Si2 109.74(11)
C19 Si10 C18 107.29(14)
C19 Si10 C17 105.19(14)
C18 Si10 C17 108.17(14)
C19 Si10 Si4 110.70(10)
C18 Si10 Si4 113.44(10)
C17 Si10 Si4 111.63(10)
C20 Si11 C21 108.15(13)
C20 Si11 C22 107.24(15)
C21 Si11 C22 107.07(13)
C20 Si11 Si4 113.91(10)
C21 Si11 Si4 106.40(10)
C22 Si11 Si4 113.75(10)
C25 Si12 C23 105.69(14)
C25 Si12 C24 105.30(14)
C23 Si12 C24 109.95(14)
C25 Si12 Si6 110.03(10)
C23 Si12 Si6 111.46(11)
C24 Si12 Si6 113.92(10)
C26 Si13 C27 108.59(14)
C26 Si13 C28 108.67(13)
C27 Si13 C28 104.48(14)
C26 Si13 Si6 109.04(10)
C27 Si13 Si6 114.25(10)
C28 Si13 Si6 111.61(10)

loop_
_geom_bond_atom_site_label_1
_geom_bond_atom_site_label_2
_geom_bond_distance
Si1 C3 1.873(3)
Si1 C2 1.877(3)
Si1 C1 1.884(3)
Si1 Si2 2.3789(11)
Si2 Si8 2.3622(12)
Si2 Si9 2.3675(12)
Si2 Si3 2.3899(11)
Si3 C4 1.887(3)
Si3 C5 1.887(3)
Si3 Si4 2.3874(11)
Si4 Si10 2.3643(11)
Si4 Si11 2.3671(12)
Si4 Si5 2.3742(11)
Si5 C6 1.885(3)
Si5 C7 1.888(3)
Si5 Si6 2.3857(11)
Si6 Si7 2.3584(11)
Si6 Si12 2.3589(11)
Si6 Si13 2.3651(11)
Si7 C8 1.872(3)
Si7 C10 1.874(3)
Si7 C9 1.875(3)
Si8 C12 1.869(3)
Si8 C11 1.872(3)
Si8 C13 1.874(3)
Si9 C16 1.869(4)
Si9 C15 1.871(4)
Si9 C14 1.876(3)
Si10 C19 1.872(3)
Si10 C18 1.875(3)
Si10 C17 1.878(3)
Si11 C20 1.861(3)
Si11 C21 1.870(3)
Si11 C22 1.878(3)
Si12 C25 1.868(3)
Si12 C23 1.869(3)
Si12 C24 1.875(3)
Si13 C26 1.870(3)
Si13 C27 1.878(3)
Si13 C28 1.883(3)

loop_
_geom_torsion_atom_site_label_1
_geom_torsion_atom_site_label_2
_geom_torsion_atom_site_label_3
_geom_torsion_atom_site_label_4
_geom_torsion
C3 Si1 Si2 Si8 48.92(12)
C2 Si1 Si2 Si8 -70.07(13)
C1 Si1 Si2 Si8 170.80(12)
C3 Si1 Si2 Si9 161.27(11)
C2 Si1 Si2 Si9 42.28(13)
C1 Si1 Si2 Si9 -76.85(12)
C3 Si1 Si2 Si3 -76.77(12)
C2 Si1 Si2 Si3 164.24(12)
C1 Si1 Si2 Si3 45.11(12)
Si8 Si2 Si3 C4 172.18(11)
Si9 Si2 Si3 C4 40.83(12)
Si1 Si2 Si3 C4 -73.20(12)
Si8 Si2 Si3 C5 -77.04(12)
Si9 Si2 Si3 C5 151.62(12)
Si1 Si2 Si3 C5 37.58(12)
Si8 Si2 Si3 Si4 44.81(7)
Si9 Si2 Si3 Si4 -86.53(6)
Si1 Si2 Si3 Si4 159.44(5)
C4 Si3 Si4 Si10 167.91(12)
C5 Si3 Si4 Si10 56.77(13)
Si2 Si3 Si4 Si10 -66.24(6)
C4 Si3 Si4 Si11 55.18(12)
C5 Si3 Si4 Si11 -55.95(12)
Si2 Si3 Si4 Si11 -178.96(4)
C4 Si3 Si4 Si5 -67.05(12)
C5 Si3 Si4 Si5 -178.18(12)
Si2 Si3 Si4 Si5 58.81(6)
Si10 Si4 Si5 C6 166.53(10)
Si11 Si4 Si5 C6 -75.33(11)
Si3 Si4 Si5 C6 42.30(11)
Si10 Si4 Si5 C7 53.70(10)
Si11 Si4 Si5 C7 171.83(10)
Si3 Si4 Si5 C7 -70.53(10)
Si10 Si4 Si5 Si6 -70.76(6)
Si11 Si4 Si5 Si6 47.38(6)
Si3 Si4 Si5 Si6 165.01(4)
C6 Si5 Si6 Si7 31.58(10)
C7 Si5 Si6 Si7 145.53(10)
Si4 Si5 Si6 Si7 -92.73(6)
C6 Si5 Si6 Si12 163.06(10)
C7 Si5 Si6 Si12 -83.00(11)
Si4 Si5 Si6 Si12 38.74(7)
C6 Si5 Si6 Si13 -81.29(10)
C7 Si5 Si6 Si13 32.65(10)
Si4 Si5 Si6 Si13 154.39(5)
Si12 Si6 Si7 C8 -85.47(11)
Si13 Si6 Si7 C8 164.11(11)
Si5 Si6 Si7 C8 52.29(11)
Si12 Si6 Si7 C10 33.66(11)
Si13 Si6 Si7 C10 -76.76(11)
Si5 Si6 Si7 C10 171.43(11)
Si12 Si6 Si7 C9 152.85(11)
Si13 Si6 Si7 C9 42.43(12)
Si5 Si6 Si7 C9 -69.39(12)
Si9 Si2 Si8 C12 173.15(12)
Si1 Si2 Si8 C12 -75.51(12)
Si3 Si2 Si8 C12 37.76(12)
Si9 Si2 Si8 C11 -68.30(11)
Si1 Si2 Si8 C11 43.04(11)
Si3 Si2 Si8 C11 156.31(11)
Si9 Si2 Si8 C13 50.04(11)
Si1 Si2 Si8 C13 161.38(11)
Si3 Si2 Si8 C13 -85.34(11)
Si8 Si2 Si9 C16 -75.72(15)
Si1 Si2 Si9 C16 173.60(14)
Si3 Si2 Si9 C16 61.55(15)
Si8 Si2 Si9 C15 160.95(17)
Si1 Si2 Si9 C15 50.27(17)
Si3 Si2 Si9 C15 -61.78(17)
Si8 Si2 Si9 C14 42.18(13)
Si1 Si2 Si9 C14 -68.51(13)
Si3 Si2 Si9 C14 179.45(12)
Si11 Si4 Si10 C19 -41.15(11)
Si5 Si4 Si10 C19 82.44(11)
Si3 Si4 Si10 C19 -155.30(11)
Si11 Si4 Si10 C18 -161.82(11)
Si5 Si4 Si10 C18 -38.22(11)
Si3 Si4 Si10 C18 84.03(11)
Si11 Si4 Si10 C17 75.67(11)
Si5 Si4 Si10 C17 -160.74(11)
Si3 Si4 Si10 C17 -38.48(11)
Si10 Si4 Si11 C20 -169.14(11)
Si5 Si4 Si11 C20 67.58(12)
Si3 Si4 Si11 C20 -51.15(12)
Si10 Si4 Si11 C21 71.81(10)
Si5 Si4 Si11 C21 -51.47(10)
Si3 Si4 Si11 C21 -170.19(10)
Si10 Si4 Si11 C22 -45.83(12)
Si5 Si4 Si11 C22 -169.11(12)
Si3 Si4 Si11 C22 72.17(12)
Si7 Si6 Si12 C25 -72.77(11)
Si13 Si6 Si12 C25 38.76(11)
Si5 Si6 Si12 C25 154.39(11)
Si7 Si6 Si12 C23 170.32(11)
Si13 Si6 Si12 C23 -78.15(11)
Si5 Si6 Si12 C23 37.48(12)
Si7 Si6 Si12 C24 45.19(12)
Si13 Si6 Si12 C24 156.72(11)
Si5 Si6 Si12 C24 -87.65(12)
Si7 Si6 Si13 C26 163.19(10)
Si12 Si6 Si13 C26 49.05(11)
Si5 Si6 Si13 C26 -79.00(10)
Si7 Si6 Si13 C27 -75.12(12)
Si12 Si6 Si13 C27 170.73(11)
Si5 Si6 Si13 C27 42.69(12)
Si7 Si6 Si13 C28 43.13(12)
Si12 Si6 Si13 C28 -71.02(11)
Si5 Si6 Si13 C28 160.94(11)
